data_7104139
loop_
_publ_author_name
'Azerraf, Clarite'
'Shpruhman, Alina'
'Gelman, Dmitri'

_publ_section_title
;
 Diels-Alder cycloaddition as a new approach toward stable
 PC(sp3)P-metalated compounds.
;
_journal_issue 4
_journal_name_full 'Chemical communications (Cambridge, England)'
_journal_page_first 466
_journal_page_last 468
_journal_paper_doi 10.1039/b815051f
_journal_volume 34
_journal_year 2009
_chemical_formula_moiety 'C44 H33 Cl Ni O4 P2, C4 H8 O'
_chemical_formula_sum 'C48 H41 Cl Ni O5 P2'
_chemical_formula_weight 853.91
_chemical_name_systematic
;
?
;
_space_group_IT_number 2
_symmetry_cell_setting triclinic
_symmetry_space_group_name_Hall '-P 1'
_symmetry_space_group_name_H-M 'P -1'
_atom_sites_solution_hydrogens geom
_atom_sites_solution_primary direct
_atom_sites_solution_secondary difmap
_audit_creation_method SHELXL-97
_cell_angle_alpha 75.338(2)
_cell_angle_beta 72.595(2)
_cell_angle_gamma 77.101(3)
_cell_formula_units_Z 2
_cell_length_a 10.8695(18)
_cell_length_b 14.914(2)
_cell_length_c 17.181(3)
_cell_measurement_temperature 173(1)
_cell_volume 2538.0(7)
_computing_cell_refinement 'Bruker SMART'
_computing_data_collection 'Bruker SMART'
_computing_data_reduction 'Bruker SAINT'
_computing_molecular_graphics 'Bruker SHELXTL'
_computing_publication_material 'Bruker SHELXTL'
_computing_structure_refinement 'SHELXL-97 (Sheldrick, 1997)'
_computing_structure_solution 'SHELXS-97 (Sheldrick, 1990)'
_diffrn_ambient_temperature 173(1)
_diffrn_measured_fraction_theta_full 0.992
_diffrn_measured_fraction_theta_max 0.992
_diffrn_measurement_device_type 'CCD area detector'
_diffrn_measurement_method 'phi and omega scans'
_diffrn_radiation_monochromator graphite
_diffrn_radiation_source 'fine-focus sealed tube'
_diffrn_radiation_type MoK\a
_diffrn_radiation_wavelength 0.71073
_diffrn_reflns_av_R_equivalents 0.0676
_diffrn_reflns_av_sigmaI/netI 0.0616
_diffrn_reflns_limit_h_max 13
_diffrn_reflns_limit_h_min -12
_diffrn_reflns_limit_k_max 18
_diffrn_reflns_limit_k_min -17
_diffrn_reflns_limit_l_max 21
_diffrn_reflns_limit_l_min 0
_diffrn_reflns_number 26275
_diffrn_reflns_theta_full 26.00
_diffrn_reflns_theta_max 26.00
_diffrn_reflns_theta_min 2.07
_exptl_absorpt_coefficient_mu 0.536
_exptl_absorpt_correction_type none
_exptl_crystal_colour red
_exptl_crystal_density_diffrn 1.117
_exptl_crystal_density_method 'not measured'
_exptl_crystal_description plate
_exptl_crystal_F_000 888
_exptl_crystal_size_max 0.45
_exptl_crystal_size_mid 0.30
_exptl_crystal_size_min 0.08
_platon_squeeze_details
;
;
_refine_diff_density_max 2.018
_refine_diff_density_min -0.654
_refine_diff_density_rms 0.149
_refine_ls_extinction_method none
_refine_ls_goodness_of_fit_ref 1.158
_refine_ls_hydrogen_treatment constr
_refine_ls_matrix_type full
_refine_ls_number_parameters 511
_refine_ls_number_reflns 9920
_refine_ls_number_restraints 10
_refine_ls_restrained_S_all 1.158
_refine_ls_R_factor_all 0.0898
_refine_ls_R_factor_gt 0.0802
_refine_ls_shift/su_max 0.000
_refine_ls_shift/su_mean 0.000
_refine_ls_structure_factor_coef Fsqd
_refine_ls_weighting_details 'calc w=1/[\s^2^(Fo^2^)+(0.1303P)^2^+5.8683P] where P=(Fo^2^+2Fc^2^)/3'
_refine_ls_weighting_scheme calc
_refine_ls_wR_factor_gt 0.2254
_refine_ls_wR_factor_ref 0.2347
_reflns_number_gt 8683
_reflns_number_total 9920
_reflns_threshold_expression >2sigma(I)
_cod_data_source_file b815051f.txt
_cod_data_source_block klarit8m
_cod_depositor_comments
;
The following automatic conversions were performed:
'_symmetry_cell_setting' value 'Triclinic' changed to 'triclinic'
according to '/home/saulius/struct/CIF-dictionaries/cif_core.dic'
dictionary named 'cif_core.dic' version 2.4.1 from 2010-06-29.

Automatic conversion script
Id: cif_fix_enum 1527 2010-12-29 10:47:43Z saulius 
;
_cod_original_sg_symbol_H-M P-1
_cod_database_code 7104139

loop_
_symmetry_equiv_pos_as_xyz
'x, y, z'
'-x, -y, -z'

loop_
_atom_site_label
_atom_site_type_symbol
_atom_site_fract_x
_atom_site_fract_y
_atom_site_fract_z
_atom_site_U_iso_or_equiv
_atom_site_adp_type
_atom_site_occupancy
_atom_site_symmetry_multiplicity
_atom_site_calc_flag
_atom_site_refinement_flags
_atom_site_disorder_assembly
_atom_site_disorder_group
C1 C 0.4170(4) 0.3227(3) 0.3224(2) 0.0139(8) Uani 1 1 d . . .
C2 C 0.3084(4) 0.1784(3) 0.4177(3) 0.0200(9) Uani 1 1 d . . .
H2 H 0.2670 0.1231 0.4529 0.024 Uiso 1 1 calc R . .
C3 C 0.2743(4) 0.3470(3) 0.3687(2) 0.0159(8) Uani 1 1 d . . .
C4 C 0.2038(4) 0.4368(3) 0.3534(3) 0.0173(8) Uani 1 1 d . . .
C5 C 0.0742(4) 0.4534(3) 0.4009(3) 0.0215(9) Uani 1 1 d . . .
H5 H 0.0244 0.5145 0.3935 0.026 Uiso 1 1 calc R . .
C6 C 0.0195(4) 0.3806(4) 0.4585(3) 0.0243(10) Uani 1 1 d . . .
H6 H -0.0672 0.3929 0.4917 0.029 Uiso 1 1 calc R . .
C7 C 0.0892(4) 0.2888(3) 0.4691(3) 0.0217(9) Uani 1 1 d . . .
H7 H 0.0494 0.2391 0.5078 0.026 Uiso 1 1 calc R . .
C8 C 0.2168(4) 0.2722(3) 0.4221(3) 0.0193(9) Uani 1 1 d . . .
C9 C 0.4864(4) 0.2641(3) 0.3886(2) 0.0158(8) Uani 1 1 d . . .
C10 C 0.6039(4) 0.2805(3) 0.3929(3) 0.0176(8) Uani 1 1 d . . .
C11 C 0.6657(5) 0.2205(3) 0.4522(3) 0.0268(10) Uani 1 1 d . . .
H11 H 0.7471 0.2304 0.4557 0.032 Uiso 1 1 calc R . .
C12 C 0.6059(5) 0.1463(3) 0.5059(3) 0.0282(11) Uani 1 1 d . . .
H12 H 0.6458 0.1067 0.5473 0.034 Uiso 1 1 calc R . .
C13 C 0.4888(5) 0.1293(3) 0.4997(3) 0.0257(10) Uani 1 1 d . . .
H13 H 0.4502 0.0775 0.5358 0.031 Uiso 1 1 calc R . .
C14 C 0.4286(4) 0.1884(3) 0.4405(3) 0.0196(9) Uani 1 1 d . . .
C15 C 0.4096(4) 0.2496(3) 0.2754(3) 0.0167(8) Uani 1 1 d . . .
C16 C 0.3543(4) 0.1758(3) 0.3244(3) 0.0177(9) Uani 1 1 d . . .
C17 C 0.4593(4) 0.2702(3) 0.1827(3) 0.0187(9) Uani 1 1 d . . .
C18 C 0.4040(7) 0.3590(5) 0.0601(3) 0.0522(17) Uani 1 1 d . . .
H18A H 0.4662 0.4023 0.0483 0.078 Uiso 1 1 calc R . .
H18B H 0.3267 0.3925 0.0409 0.078 Uiso 1 1 calc R . .
H18C H 0.4451 0.3069 0.0310 0.078 Uiso 1 1 calc R . .
C19 C 0.3384(5) 0.0942(3) 0.2967(3) 0.0236(10) Uani 1 1 d . . .
C20 C 0.3503(9) 0.0289(5) 0.1834(4) 0.062(2) Uani 1 1 d . . .
H20A H 0.4103 -0.0273 0.2006 0.093 Uiso 1 1 calc R . .
H20B H 0.3703 0.0450 0.1224 0.093 Uiso 1 1 calc R . .
H20C H 0.2602 0.0166 0.2059 0.093 Uiso 1 1 calc R . .
C21 C 0.2187(4) 0.5368(3) 0.1823(3) 0.0215(9) Uani 1 1 d . . .
C22 C 0.2770(5) 0.5894(4) 0.1065(3) 0.0349(12) Uani 1 1 d . . .
H22 H 0.3526 0.6147 0.1015 0.042 Uiso 1 1 calc R . .
C23 C 0.2271(6) 0.6059(5) 0.0378(4) 0.0450(15) Uani 1 1 d . . .
H23 H 0.2678 0.6422 -0.0138 0.054 Uiso 1 1 calc R . .
C24 C 0.1168(6) 0.5687(5) 0.0453(4) 0.0430(14) Uani 1 1 d . . .
H24 H 0.0820 0.5790 -0.0014 0.052 Uiso 1 1 calc R . .
C25 C 0.0581(6) 0.5169(5) 0.1203(4) 0.0425(14) Uani 1 1 d . . .
H25 H -0.0180 0.4923 0.1253 0.051 Uiso 1 1 calc R . .
C26 C 0.1085(5) 0.5001(4) 0.1887(3) 0.0314(11) Uani 1 1 d . . .
H26 H 0.0677 0.4635 0.2400 0.038 Uiso 1 1 calc R . .
C27 C 0.2803(5) 0.6226(3) 0.2946(3) 0.0205(9) Uani 1 1 d . . .
C28 C 0.3787(5) 0.6431(3) 0.3206(3) 0.0269(10) Uani 1 1 d . . .
H28 H 0.4568 0.5992 0.3209 0.032 Uiso 1 1 calc R . .
C29 C 0.3639(6) 0.7268(4) 0.3459(3) 0.0367(12) Uani 1 1 d . . .
H29 H 0.4309 0.7394 0.3647 0.044 Uiso 1 1 calc R . .
C30 C 0.2521(6) 0.7919(4) 0.3438(3) 0.0403(14) Uani 1 1 d . . .
H30 H 0.2436 0.8502 0.3593 0.048 Uiso 1 1 calc R . .
C31 C 0.1522(6) 0.7724(4) 0.3193(4) 0.0405(13) Uani 1 1 d . . .
H31 H 0.0738 0.8162 0.3201 0.049 Uiso 1 1 calc R . .
C32 C 0.1669(5) 0.6882(4) 0.2935(3) 0.0323(11) Uani 1 1 d . . .
H32 H 0.0995 0.6755 0.2751 0.039 Uiso 1 1 calc R . .
C33 C 0.8251(4) 0.3236(3) 0.2547(3) 0.0204(9) Uani 1 1 d . . .
C34 C 0.8392(5) 0.2962(4) 0.1800(3) 0.0345(12) Uani 1 1 d . . .
H34 H 0.7662 0.3066 0.1574 0.041 Uiso 1 1 calc R . .
C35 C 0.9594(6) 0.2541(5) 0.1393(4) 0.0462(15) Uani 1 1 d . . .
H35 H 0.9690 0.2350 0.0888 0.055 Uiso 1 1 calc R . .
C36 C 1.0676(6) 0.2395(4) 0.1719(4) 0.0437(14) Uani 1 1 d . . .
H36 H 1.1508 0.2115 0.1434 0.052 Uiso 1 1 calc R . .
C37 C 1.0522(5) 0.2663(4) 0.2460(4) 0.0386(13) Uani 1 1 d . . .
H37 H 1.1246 0.2556 0.2691 0.046 Uiso 1 1 calc R . .
C38 C 0.9302(5) 0.3090(4) 0.2869(3) 0.0272(10) Uani 1 1 d . . .
H38 H 0.9203 0.3281 0.3374 0.033 Uiso 1 1 calc R . .
C39 C 0.6949(4) 0.4611(3) 0.3552(3) 0.0187(9) Uani 1 1 d . . .
C40 C 0.7532(5) 0.5363(4) 0.3020(3) 0.0322(11) Uani 1 1 d . . .
H40 H 0.7788 0.5399 0.2435 0.039 Uiso 1 1 calc R . .
C41 C 0.7737(6) 0.6062(4) 0.3356(4) 0.0372(13) Uani 1 1 d . . .
H41 H 0.8144 0.6571 0.2998 0.045 Uiso 1 1 calc R . .
C42 C 0.7352(6) 0.6015(4) 0.4198(4) 0.0380(13) Uani 1 1 d . . .
H42 H 0.7489 0.6497 0.4420 0.046 Uiso 1 1 calc R . .
C43 C 0.6772(5) 0.5282(4) 0.4727(3) 0.0360(12) Uani 1 1 d . . .
H43 H 0.6507 0.5255 0.5310 0.043 Uiso 1 1 calc R . .
C44 C 0.6573(5) 0.4576(4) 0.4401(3) 0.0269(10) Uani 1 1 d . . .
H44 H 0.6175 0.4065 0.4765 0.032 Uiso 1 1 calc R . .
Cl1 Cl 0.60010(12) 0.53201(8) 0.14894(7) 0.0283(3) Uani 1 1 d . . .
Ni1 Ni 0.49859(5) 0.43074(4) 0.25242(3) 0.01360(17) Uani 1 1 d . . .
O1 O 0.5707(4) 0.2489(3) 0.1459(2) 0.0388(9) Uani 1 1 d . . .
O2 O 0.3658(4) 0.3227(3) 0.1486(2) 0.0345(9) Uani 1 1 d . . .
O3 O 0.3012(5) 0.0248(3) 0.3434(2) 0.0443(10) Uani 1 1 d . . .
O4 O 0.3654(4) 0.1064(3) 0.2146(2) 0.0410(10) Uani 1 1 d . . .
P1 P 0.29970(11) 0.51033(7) 0.26607(7) 0.0164(3) Uani 1 1 d . . .
P2 P 0.66293(10) 0.37424(8) 0.30868(7) 0.0162(2) Uani 1 1 d . . .
O5 O 0.5387(12) 0.7958(10) 0.1167(8) 0.096(4) Uiso 0.50 1 d PD . .
C45 C 0.5828(13) 0.8551(12) 0.0361(9) 0.084(5) Uiso 0.50 1 d PD . .
H45A H 0.5679 0.9219 0.0401 0.101 Uiso 0.50 1 calc PR . .
H45B H 0.5393 0.8485 -0.0048 0.101 Uiso 0.50 1 calc PR . .
C46 C 0.7265(14) 0.8157(14) 0.0143(11) 0.085(5) Uiso 0.50 1 d PD . .
H46A H 0.7785 0.8675 -0.0080 0.102 Uiso 0.50 1 calc PR . .
H46B H 0.7459 0.7778 -0.0289 0.102 Uiso 0.50 1 calc PR . .
C47 C 0.7626(18) 0.7543(19) 0.0928(10) 0.143(10) Uiso 0.50 1 d PD . .
H47A H 0.7840 0.6872 0.0891 0.172 Uiso 0.50 1 calc PR . .
H47B H 0.8378 0.7732 0.1022 0.172 Uiso 0.50 1 calc PR . .
C48 C 0.6401(12) 0.7726(11) 0.1607(9) 0.063(4) Uiso 0.50 1 d PD . .
H48A H 0.6276 0.7162 0.2055 0.076 Uiso 0.50 1 calc PR . .
H48B H 0.6424 0.8256 0.1850 0.076 Uiso 0.50 1 calc PR . .
O6 O 0.2894(11) -0.0551(7) 0.7144(8) 0.083(3) Uiso 0.50 1 d PD . .
C55 C 0.1478(11) -0.0400(9) 0.7392(13) 0.090(6) Uiso 0.50 1 d PD . .
H55A H 0.1158 -0.0610 0.8002 0.109 Uiso 0.50 1 calc PR . .
H55B H 0.1137 -0.0757 0.7111 0.109 Uiso 0.50 1 calc PR . .
C56 C 0.1032(11) 0.0640(9) 0.7140(10) 0.067(4) Uiso 0.50 1 d PD . .
H56A H 0.0319 0.0874 0.7591 0.080 Uiso 0.50 1 calc PR . .
H56B H 0.0715 0.0778 0.6632 0.080 Uiso 0.50 1 calc PR . .
C57 C 0.2237(9) 0.1097(7) 0.6974(7) 0.038(2) Uiso 0.50 1 d PD . .
H57A H 0.2541 0.1377 0.6377 0.046 Uiso 0.50 1 calc PR . .
H57B H 0.2051 0.1590 0.7305 0.046 Uiso 0.50 1 calc PR . .
C58 C 0.3235(11) 0.0290(6) 0.7247(9) 0.053(3) Uiso 0.50 1 d PD . .
H58A H 0.4124 0.0378 0.6899 0.064 Uiso 0.50 1 calc PR . .
H58B H 0.3210 0.0246 0.7836 0.064 Uiso 0.50 1 calc PR . .

loop_
_atom_site_aniso_label
_atom_site_aniso_U_11
_atom_site_aniso_U_22
_atom_site_aniso_U_33
_atom_site_aniso_U_23
_atom_site_aniso_U_13
_atom_site_aniso_U_12
C1 0.017(2) 0.0143(19) 0.0117(19) -0.0057(15) -0.0029(16) -0.0027(15)
C2 0.025(2) 0.018(2) 0.017(2) -0.0032(16) -0.0022(17) -0.0084(17)
C3 0.019(2) 0.022(2) 0.0118(19) -0.0070(16) -0.0053(16) -0.0071(17)
C4 0.022(2) 0.019(2) 0.015(2) -0.0025(16) -0.0073(17) -0.0081(17)
C5 0.018(2) 0.026(2) 0.025(2) -0.0168(19) -0.0041(18) -0.0014(18)
C6 0.016(2) 0.037(3) 0.022(2) -0.014(2) 0.0001(18) -0.0065(19)
C7 0.022(2) 0.031(2) 0.016(2) -0.0070(18) 0.0009(17) -0.0162(19)
C8 0.023(2) 0.024(2) 0.014(2) -0.0070(17) -0.0032(17) -0.0090(18)
C9 0.022(2) 0.014(2) 0.0114(19) -0.0063(15) -0.0035(16) -0.0014(16)
C10 0.018(2) 0.019(2) 0.016(2) -0.0033(16) -0.0045(16) -0.0036(16)
C11 0.029(3) 0.030(3) 0.026(2) -0.004(2) -0.017(2) -0.002(2)
C12 0.043(3) 0.020(2) 0.023(2) 0.0003(18) -0.019(2) 0.000(2)
C13 0.043(3) 0.017(2) 0.018(2) 0.0002(17) -0.008(2) -0.0075(19)
C14 0.027(2) 0.017(2) 0.016(2) -0.0067(16) -0.0048(18) -0.0028(17)
C15 0.018(2) 0.016(2) 0.018(2) -0.0064(16) -0.0059(17) -0.0005(16)
C16 0.020(2) 0.016(2) 0.019(2) -0.0069(16) -0.0043(17) -0.0047(16)
C17 0.022(2) 0.018(2) 0.019(2) -0.0084(17) -0.0044(18) -0.0024(17)
C18 0.072(5) 0.056(4) 0.019(3) -0.002(3) -0.013(3) 0.004(3)
C19 0.031(2) 0.017(2) 0.028(2) -0.0053(18) -0.015(2) -0.0033(18)
C20 0.112(6) 0.041(4) 0.053(4) -0.028(3) -0.036(4) -0.011(4)
C21 0.026(2) 0.020(2) 0.020(2) -0.0050(17) -0.0110(18) 0.0005(18)
C22 0.034(3) 0.048(3) 0.024(3) 0.006(2) -0.013(2) -0.017(2)
C23 0.045(3) 0.064(4) 0.024(3) 0.007(3) -0.014(2) -0.015(3)
C24 0.045(3) 0.059(4) 0.030(3) -0.003(3) -0.023(3) -0.007(3)
C25 0.040(3) 0.061(4) 0.038(3) -0.009(3) -0.018(3) -0.021(3)
C26 0.032(3) 0.043(3) 0.023(2) -0.003(2) -0.010(2) -0.016(2)
C27 0.028(2) 0.015(2) 0.017(2) -0.0028(16) -0.0054(18) -0.0034(17)
C28 0.032(3) 0.024(2) 0.026(2) -0.0097(19) -0.006(2) -0.003(2)
C29 0.046(3) 0.032(3) 0.038(3) -0.014(2) -0.011(3) -0.010(2)
C30 0.064(4) 0.028(3) 0.031(3) -0.015(2) -0.003(3) -0.013(3)
C31 0.048(3) 0.025(3) 0.044(3) -0.011(2) -0.013(3) 0.008(2)
C32 0.032(3) 0.030(3) 0.037(3) -0.010(2) -0.014(2) 0.002(2)
C33 0.016(2) 0.024(2) 0.022(2) -0.0050(18) -0.0027(17) -0.0059(17)
C34 0.027(3) 0.053(3) 0.028(3) -0.017(2) -0.011(2) -0.002(2)
C35 0.034(3) 0.067(4) 0.040(3) -0.029(3) -0.006(3) 0.002(3)
C36 0.027(3) 0.049(4) 0.049(4) -0.021(3) 0.001(3) 0.004(2)
C37 0.020(2) 0.050(3) 0.050(3) -0.014(3) -0.013(2) -0.004(2)
C38 0.021(2) 0.032(3) 0.032(3) -0.011(2) -0.010(2) -0.0039(19)
C39 0.016(2) 0.021(2) 0.023(2) -0.0061(17) -0.0081(17) -0.0030(16)
C40 0.032(3) 0.034(3) 0.037(3) -0.009(2) -0.011(2) -0.013(2)
C41 0.044(3) 0.030(3) 0.047(3) -0.010(2) -0.014(3) -0.018(2)
C42 0.039(3) 0.035(3) 0.054(4) -0.024(3) -0.023(3) -0.003(2)
C43 0.040(3) 0.044(3) 0.032(3) -0.019(2) -0.013(2) -0.004(2)
C44 0.026(2) 0.030(3) 0.028(3) -0.010(2) -0.005(2) -0.008(2)
Cl1 0.0296(6) 0.0295(6) 0.0225(6) 0.0065(4) -0.0051(5) -0.0134(5)
Ni1 0.0139(3) 0.0141(3) 0.0130(3) -0.0015(2) -0.0035(2) -0.0040(2)
O1 0.031(2) 0.055(3) 0.0241(19) -0.0097(17) 0.0001(16) -0.0025(18)
O2 0.033(2) 0.042(2) 0.0223(18) -0.0045(15) -0.0086(15) 0.0061(16)
O3 0.080(3) 0.0223(19) 0.037(2) -0.0016(16) -0.018(2) -0.0227(19)
O4 0.074(3) 0.0281(19) 0.030(2) -0.0127(16) -0.0148(19) -0.0173(19)
P1 0.0187(5) 0.0147(5) 0.0169(5) -0.0038(4) -0.0058(4) -0.0026(4)
P2 0.0152(5) 0.0191(5) 0.0163(5) -0.0036(4) -0.0054(4) -0.0044(4)

loop_
_atom_type_symbol
_atom_type_description
_atom_type_scat_dispersion_real
_atom_type_scat_dispersion_imag
_atom_type_scat_source
C C 0.0033 0.0016 'International Tables Vol C Tables 4.2.6.8 and 6.1.1.4'
H H 0.0000 0.0000 'International Tables Vol C Tables 4.2.6.8 and 6.1.1.4'
O O 0.0106 0.0060 'International Tables Vol C Tables 4.2.6.8 and 6.1.1.4'
P P 0.1023 0.0942 'International Tables Vol C Tables 4.2.6.8 and 6.1.1.4'
Cl Cl 0.1484 0.1585 'International Tables Vol C Tables 4.2.6.8 and 6.1.1.4'
Ni Ni 0.3393 1.1124 'International Tables Vol C Tables 4.2.6.8 and 6.1.1.4'

loop_
_geom_angle_atom_site_label_1
_geom_angle_atom_site_label_2
_geom_angle_atom_site_label_3
_geom_angle
_geom_angle_site_symmetry_1
_geom_angle_site_symmetry_3
_geom_angle_publ_flag
C3 C1 C9 105.8(3) . . ?
C3 C1 C15 101.8(3) . . ?
C9 C1 C15 103.2(3) . . ?
C3 C1 Ni1 114.7(3) . . ?
C9 C1 Ni1 114.6(3) . . ?
C15 C1 Ni1 115.2(3) . . ?
C14 C2 C8 105.8(3) . . ?
C14 C2 C16 105.1(3) . . ?
C8 C2 C16 104.5(3) . . ?
C14 C2 H2 113.5 . . ?
C8 C2 H2 113.5 . . ?
C16 C2 H2 113.5 . . ?
C8 C3 C4 122.2(4) . . ?
C8 C3 C1 115.6(4) . . ?
C4 C3 C1 122.0(4) . . ?
C3 C4 C5 118.0(4) . . ?
C3 C4 P1 110.1(3) . . ?
C5 C4 P1 131.7(4) . . ?
C6 C5 C4 119.8(4) . . ?
C6 C5 H5 120.1 . . ?
C4 C5 H5 120.1 . . ?
C5 C6 C7 121.5(4) . . ?
C5 C6 H6 119.2 . . ?
C7 C6 H6 119.2 . . ?
C8 C7 C6 118.8(4) . . ?
C8 C7 H7 120.6 . . ?
C6 C7 H7 120.6 . . ?
C7 C8 C3 119.3(4) . . ?
C7 C8 C2 128.5(4) . . ?
C3 C8 C2 112.1(4) . . ?
C10 C9 C14 121.7(4) . . ?
C10 C9 C1 122.4(4) . . ?
C14 C9 C1 115.7(4) . . ?
C9 C10 C11 119.3(4) . . ?
C9 C10 P2 110.8(3) . . ?
C11 C10 P2 129.6(4) . . ?
C12 C11 C10 119.0(4) . . ?
C12 C11 H11 120.5 . . ?
C10 C11 H11 120.5 . . ?
C13 C12 C11 121.1(4) . . ?
C13 C12 H12 119.4 . . ?
C11 C12 H12 119.4 . . ?
C14 C13 C12 119.6(4) . . ?
C14 C13 H13 120.2 . . ?
C12 C13 H13 120.2 . . ?
C13 C14 C9 119.3(4) . . ?
C13 C14 C2 128.5(4) . . ?
C9 C14 C2 112.1(4) . . ?
C16 C15 C17 128.4(4) . . ?
C16 C15 C1 114.4(4) . . ?
C17 C15 C1 117.2(4) . . ?
C15 C16 C19 126.0(4) . . ?
C15 C16 C2 114.9(4) . . ?
C19 C16 C2 119.1(4) . . ?
O1 C17 O2 125.6(4) . . ?
O1 C17 C15 124.1(4) . . ?
O2 C17 C15 110.0(4) . . ?
O2 C18 H18A 109.5 . . ?
O2 C18 H18B 109.5 . . ?
H18A C18 H18B 109.5 . . ?
O2 C18 H18C 109.5 . . ?
H18A C18 H18C 109.5 . . ?
H18B C18 H18C 109.5 . . ?
O3 C19 O4 123.3(4) . . ?
O3 C19 C16 123.9(4) . . ?
O4 C19 C16 112.8(4) . . ?
O4 C20 H20A 109.5 . . ?
O4 C20 H20B 109.5 . . ?
H20A C20 H20B 109.5 . . ?
O4 C20 H20C 109.5 . . ?
H20A C20 H20C 109.5 . . ?
H20B C20 H20C 109.5 . . ?
C22 C21 C26 118.8(4) . . ?
C22 C21 P1 117.9(4) . . ?
C26 C21 P1 123.1(4) . . ?
C21 C22 C23 121.2(5) . . ?
C21 C22 H22 119.4 . . ?
C23 C22 H22 119.4 . . ?
C22 C23 C24 119.1(5) . . ?
C22 C23 H23 120.4 . . ?
C24 C23 H23 120.4 . . ?
C25 C24 C23 120.0(5) . . ?
C25 C24 H24 120.0 . . ?
C23 C24 H24 120.0 . . ?
C24 C25 C26 120.8(5) . . ?
C24 C25 H25 119.6 . . ?
C26 C25 H25 119.6 . . ?
C25 C26 C21 120.1(5) . . ?
C25 C26 H26 120.0 . . ?
C21 C26 H26 120.0 . . ?
C28 C27 C32 119.0(4) . . ?
C28 C27 P1 119.6(4) . . ?
C32 C27 P1 121.3(4) . . ?
C29 C28 C27 120.7(5) . . ?
C29 C28 H28 119.7 . . ?
C27 C28 H28 119.7 . . ?
C30 C29 C28 120.1(5) . . ?
C30 C29 H29 120.0 . . ?
C28 C29 H29 120.0 . . ?
C29 C30 C31 120.2(5) . . ?
C29 C30 H30 119.9 . . ?
C31 C30 H30 119.9 . . ?
C30 C31 C32 119.9(5) . . ?
C30 C31 H31 120.1 . . ?
C32 C31 H31 120.1 . . ?
C27 C32 C31 120.1(5) . . ?
C27 C32 H32 119.9 . . ?
C31 C32 H32 119.9 . . ?
C38 C33 C34 120.1(4) . . ?
C38 C33 P2 121.6(4) . . ?
C34 C33 P2 118.2(3) . . ?
C35 C34 C33 119.8(5) . . ?
C35 C34 H34 120.1 . . ?
C33 C34 H34 120.1 . . ?
C34 C35 C36 120.3(5) . . ?
C34 C35 H35 119.9 . . ?
C36 C35 H35 119.9 . . ?
C37 C36 C35 119.4(5) . . ?
C37 C36 H36 120.3 . . ?
C35 C36 H36 120.3 . . ?
C36 C37 C38 120.0(5) . . ?
C36 C37 H37 120.0 . . ?
C38 C37 H37 120.0 . . ?
C33 C38 C37 120.4(5) . . ?
C33 C38 H38 119.8 . . ?
C37 C38 H38 119.8 . . ?
C44 C39 C40 119.4(4) . . ?
C44 C39 P2 122.5(3) . . ?
C40 C39 P2 118.0(4) . . ?
C39 C40 C41 119.4(5) . . ?
C39 C40 H40 120.3 . . ?
C41 C40 H40 120.3 . . ?
C42 C41 C40 120.3(5) . . ?
C42 C41 H41 119.9 . . ?
C40 C41 H41 119.9 . . ?
C41 C42 C43 120.8(5) . . ?
C41 C42 H42 119.6 . . ?
C43 C42 H42 119.6 . . ?
C42 C43 C44 119.5(5) . . ?
C42 C43 H43 120.2 . . ?
C44 C43 H43 120.2 . . ?
C39 C44 C43 120.6(5) . . ?
C39 C44 H44 119.7 . . ?
C43 C44 H44 119.7 . . ?
C1 Ni1 P2 87.39(12) . . ?
C1 Ni1 P1 86.60(12) . . ?
P2 Ni1 P1 146.64(5) . . ?
C1 Ni1 Cl1 165.57(12) . . ?
P2 Ni1 Cl1 96.04(5) . . ?
P1 Ni1 Cl1 97.86(5) . . ?
C17 O2 C18 116.3(4) . . ?
C19 O4 C20 115.5(4) . . ?
C4 P1 C27 107.1(2) . . ?
C4 P1 C21 106.7(2) . . ?
C27 P1 C21 104.1(2) . . ?
C4 P1 Ni1 103.07(15) . . ?
C27 P1 Ni1 113.83(16) . . ?
C21 P1 Ni1 121.16(15) . . ?
C10 P2 C33 105.2(2) . . ?
C10 P2 C39 107.3(2) . . ?
C33 P2 C39 103.7(2) . . ?
C10 P2 Ni1 103.60(14) . . ?
C33 P2 Ni1 124.92(15) . . ?
C39 P2 Ni1 110.97(14) . . ?
C45 O5 C48 109.5(12) . . ?
O5 C45 C46 100.9(12) . . ?
O5 C45 H45A 111.6 . . ?
C46 C45 H45A 111.6 . . ?
O5 C45 H45B 111.6 . . ?
C46 C45 H45B 111.6 . . ?
H45A C45 H45B 109.4 . . ?
C45 C46 C47 108.9(14) . . ?
C45 C46 H46A 109.9 . . ?
C47 C46 H46A 109.9 . . ?
C45 C46 H46B 109.9 . . ?
C47 C46 H46B 109.9 . . ?
H46A C46 H46B 108.3 . . ?
C48 C47 C46 103.0(14) . . ?
C48 C47 H47A 111.2 . . ?
C46 C47 H47A 111.2 . . ?
C48 C47 H47B 111.2 . . ?
C46 C47 H47B 111.2 . . ?
H47A C47 H47B 109.1 . . ?
O5 C48 C47 102.5(13) . . ?
O5 C48 H48A 111.3 . . ?
C47 C48 H48A 111.3 . . ?
O5 C48 H48B 111.3 . . ?
C47 C48 H48B 111.3 . . ?
H48A C48 H48B 109.2 . . ?
C55 O6 C58 104.1(11) . . ?
O6 C55 C56 106.9(11) . . ?
O6 C55 H55A 110.3 . . ?
C56 C55 H55A 110.3 . . ?
O6 C55 H55B 110.3 . . ?
C56 C55 H55B 110.3 . . ?
H55A C55 H55B 108.6 . . ?
C55 C56 C57 105.3(10) . . ?
C55 C56 H56A 110.7 . . ?
C57 C56 H56A 110.7 . . ?
C55 C56 H56B 110.7 . . ?
C57 C56 H56B 110.7 . . ?
H56A C56 H56B 108.8 . . ?
C58 C57 C56 103.5(9) . . ?
C58 C57 H57A 111.1 . . ?
C56 C57 H57A 111.1 . . ?
C58 C57 H57B 111.1 . . ?
C56 C57 H57B 111.1 . . ?
H57A C57 H57B 109.0 . . ?
O6 C58 C57 106.4(9) . . ?
O6 C58 H58A 110.5 . . ?
C57 C58 H58A 110.5 . . ?
O6 C58 H58B 110.5 . . ?
C57 C58 H58B 110.5 . . ?
H58A C58 H58B 108.6 . . ?

loop_
_geom_bond_atom_site_label_1
_geom_bond_atom_site_label_2
_geom_bond_distance
_geom_bond_site_symmetry_2
_geom_bond_publ_flag
C1 C3 1.525(6) . ?
C1 C9 1.531(6) . ?
C1 C15 1.540(5) . ?
C1 Ni1 1.961(4) . ?
C2 C14 1.519(6) . ?
C2 C8 1.530(6) . ?
C2 C16 1.538(6) . ?
C2 H2 1.0000 . ?
C3 C8 1.388(6) . ?
C3 C4 1.391(6) . ?
C4 C5 1.403(6) . ?
C4 P1 1.812(4) . ?
C5 C6 1.379(7) . ?
C5 H5 0.9500 . ?
C6 C7 1.405(7) . ?
C6 H6 0.9500 . ?
C7 C8 1.384(6) . ?
C7 H7 0.9500 . ?
C9 C10 1.379(6) . ?
C9 C14 1.391(6) . ?
C10 C11 1.403(6) . ?
C10 P2 1.811(4) . ?
C11 C12 1.395(7) . ?
C11 H11 0.9500 . ?
C12 C13 1.391(7) . ?
C12 H12 0.9500 . ?
C13 C14 1.388(6) . ?
C13 H13 0.9500 . ?
C15 C16 1.343(6) . ?
C15 C17 1.495(6) . ?
C16 C19 1.474(6) . ?
C17 O1 1.199(6) . ?
C17 O2 1.325(6) . ?
C18 O2 1.444(6) . ?
C18 H18A 0.9800 . ?
C18 H18B 0.9800 . ?
C18 H18C 0.9800 . ?
C19 O3 1.204(6) . ?
C19 O4 1.324(6) . ?
C20 O4 1.451(6) . ?
C20 H20A 0.9800 . ?
C20 H20B 0.9800 . ?
C20 H20C 0.9800 . ?
C21 C22 1.388(7) . ?
C21 C26 1.389(7) . ?
C21 P1 1.821(4) . ?
C22 C23 1.388(7) . ?
C22 H22 0.9500 . ?
C23 C24 1.389(9) . ?
C23 H23 0.9500 . ?
C24 C25 1.374(8) . ?
C24 H24 0.9500 . ?
C25 C26 1.386(7) . ?
C25 H25 0.9500 . ?
C26 H26 0.9500 . ?
C27 C28 1.392(7) . ?
C27 C32 1.394(7) . ?
C27 P1 1.812(4) . ?
C28 C29 1.385(7) . ?
C28 H28 0.9500 . ?
C29 C30 1.379(9) . ?
C29 H29 0.9500 . ?
C30 C31 1.385(9) . ?
C30 H30 0.9500 . ?
C31 C32 1.397(7) . ?
C31 H31 0.9500 . ?
C32 H32 0.9500 . ?
C33 C38 1.367(6) . ?
C33 C34 1.398(7) . ?
C33 P2 1.822(4) . ?
C34 C35 1.379(8) . ?
C34 H34 0.9500 . ?
C35 C36 1.401(9) . ?
C35 H35 0.9500 . ?
C36 C37 1.380(8) . ?
C36 H36 0.9500 . ?
C37 C38 1.396(7) . ?
C37 H37 0.9500 . ?
C38 H38 0.9500 . ?
C39 C44 1.382(7) . ?
C39 C40 1.395(7) . ?
C39 P2 1.825(4) . ?
C40 C41 1.398(7) . ?
C40 H40 0.9500 . ?
C41 C42 1.369(8) . ?
C41 H41 0.9500 . ?
C42 C43 1.372(8) . ?
C42 H42 0.9500 . ?
C43 C44 1.393(7) . ?
C43 H43 0.9500 . ?
C44 H44 0.9500 . ?
Cl1 Ni1 2.2069(12) . ?
Ni1 P2 2.1872(12) . ?
Ni1 P1 2.1977(12) . ?
O5 C45 1.4499(10) . ?
O5 C48 1.4500(10) . ?
C45 C46 1.5096(11) . ?
C45 H45A 0.9900 . ?
C45 H45B 0.9900 . ?
C46 C47 1.5298(10) . ?
C46 H46A 0.9900 . ?
C46 H46B 0.9900 . ?
C47 C48 1.5100(10) . ?
C47 H47A 0.9900 . ?
C47 H47B 0.9900 . ?
C48 H48A 0.9900 . ?
C48 H48B 0.9900 . ?
O6 C55 1.4497(11) . ?
O6 C58 1.4500(10) . ?
C55 C56 1.5096(11) . ?
C55 H55A 0.9900 . ?
C55 H55B 0.9900 . ?
C56 C57 1.5295(10) . ?
C56 H56A 0.9900 . ?
C56 H56B 0.9900 . ?
C57 C58 1.5099(10) . ?
C57 H57A 0.9900 . ?
C57 H57B 0.9900 . ?
C58 H58A 0.9900 . ?
C58 H58B 0.9900 . ?

loop_
_platon_squeeze_void_nr
_platon_squeeze_void_average_x
_platon_squeeze_void_average_y
_platon_squeeze_void_average_z
_platon_squeeze_void_volume
_platon_squeeze_void_count_electrons
_platon_squeeze_void_content
1 0.000 0.000 0.000 257 50 ' '
2 0.000 0.000 0.500 95 33 ' '
